data_4032293
loop_
_publ_author_name
'Huang, Changfeng'
'Li, Shuangjiang'
'Thakellapalli, Haresh'
'Farajidizaji, Behzad'
'Huang, Yiwei'
'Akhmedov, Novruz G.'
'Popp, Brian V.'
'Petersen, Jeffrey L.'
'Wang, Kung K.'

_publ_section_title
;
 Synthesis of Partially Hydrogenated Cycloparaphenylenes with Bent and
 Fused Structures Bearing Armchair Carbon Nanotube-like Connections.
;
_journal_issue 2
_journal_name_full 'The Journal of organic chemistry'
_journal_page_first 1166
_journal_page_last 1174
_journal_paper_doi 10.1021/acs.joc.6b02789
_journal_volume 82
_journal_year 2017
_chemical_formula_sum 'C82 H64 Cl4 O4'
_chemical_formula_weight 1255.13
_space_group_crystal_system triclinic
_space_group_IT_number 2
_space_group_name_Hall '-P 1'
_space_group_name_H-M_alt 'P -1'
_symmetry_space_group_name_Hall '-P 1'
_symmetry_space_group_name_H-M 'P -1'
_atom_sites_solution_hydrogens geom
_cell_angle_alpha 84.5629(19)
_cell_angle_beta 78.6719(19)
_cell_angle_gamma 77.9988(18)
_cell_formula_units_Z 1
_cell_length_a 8.4681(6)
_cell_length_b 13.0884(9)
_cell_length_c 14.0333(9)
_cell_measurement_reflns_used 9918
_cell_measurement_temperature 100.(2)
_cell_measurement_theta_max 29.9858
_cell_measurement_theta_min 3.1305
_cell_volume 1489.37(18)
_computing_cell_refinement 'SAINT V8.34A (Bruker AXS Inc., 2013)'
_computing_data_reduction 'SAINT V8.34A (Bruker AXS Inc., 2013)'
_computing_structure_refinement 'SHELXL-2014 (Sheldrick, 2014)'
_diffrn_ambient_temperature 100.(2)
_diffrn_detector_area_resol_mean 10.4167
_diffrn_measured_fraction_theta_full 0.864
_diffrn_measured_fraction_theta_max 0.864
_diffrn_measurement_device_type 'Bruker AXS D8 Venture fixed chi'
_diffrn_measurement_method 'omega scan, PHOTON 100 CMOS'
_diffrn_radiation_monochromator Triumph
_diffrn_radiation_type 'Mo K\a'
_diffrn_radiation_wavelength 0.71073
_diffrn_reflns_av_R_equivalents 0.0403
_diffrn_reflns_av_unetI/netI 0.0571
_diffrn_reflns_limit_h_max 11
_diffrn_reflns_limit_h_min -11
_diffrn_reflns_limit_k_max 17
_diffrn_reflns_limit_k_min -17
_diffrn_reflns_limit_l_max 17
_diffrn_reflns_limit_l_min -19
_diffrn_reflns_number 29211
_diffrn_reflns_theta_full 30.03
_diffrn_reflns_theta_max 30.03
_diffrn_reflns_theta_min 2.96
_diffrn_source_type fine-focus
_exptl_absorpt_coefficient_mu 0.257
_exptl_absorpt_correction_T_max 0.94
_exptl_absorpt_correction_T_min 0.86
_exptl_absorpt_correction_type multi-scan
_exptl_absorpt_process_details 'SADABS V2012/1 (Bruker AXS Inc.)'
_exptl_crystal_colour colourless
_exptl_crystal_density_diffrn 1.399
_exptl_crystal_density_method 'not measured'
_exptl_crystal_description paralellopiped
_exptl_crystal_F_000 656
_exptl_crystal_size_max 0.443
_exptl_crystal_size_mid 0.391
_exptl_crystal_size_min 0.259
_refine_diff_density_max 0.563
_refine_diff_density_min -0.382
_refine_ls_extinction_method none
_refine_ls_goodness_of_fit_ref 1.058
_refine_ls_hydrogen_treatment riding
_refine_ls_matrix_type full
_refine_ls_number_parameters 525
_refine_ls_number_reflns 7506
_refine_ls_number_restraints 11
_refine_ls_restrained_S_all 1.087
_refine_ls_R_factor_all 0.1457
_refine_ls_R_factor_gt 0.0981
_refine_ls_shift/su_max 0.000
_refine_ls_shift/su_mean 0.000
_refine_ls_structure_factor_coef Fsqd
_refine_ls_weighting_details 'w=1/[\s^2^(Fo^2^)+(0.0661P)^2^+6.0353P] where P=(Fo^2^+2Fc^2^)/3'
_refine_ls_weighting_scheme calc
_refine_ls_wR_factor_gt 0.2133
_refine_ls_wR_factor_ref 0.2421
_reflns_number_gt 5020
_reflns_number_total 7506
_reflns_threshold_expression 'I > 2\s(I)'
_cod_data_source_file jo6b02789_si_001.cif
_cod_data_source_block compound_8
_cod_database_code 4032293

loop_
_space_group_symop_operation_xyz
'x, y, z'
'-x, -y, -z'

loop_
_atom_site_type_symbol
_atom_site_label
_atom_site_fract_x
_atom_site_fract_y
_atom_site_fract_z
_atom_site_U_iso_or_equiv
_atom_site_adp_type
_atom_site_calc_flag
_atom_site_refinement_flags_adp
_atom_site_refinement_flags_occupancy
_atom_site_refinement_flags_posn
_atom_site_occupancy
_atom_site_disorder_assembly
_atom_site_disorder_group
O O1 0.2452(3) 1.3668(2) 0.25085(19) 0.0267(6) Uani d . . . 1 . .
O O2 -0.2614(3) 1.2307(2) 0.13887(18) 0.0269(6) Uani d . . . 1 . .
C C1 0.1177(4) 1.3259(3) 0.2292(2) 0.0215(7) Uani d . . . 1 . .
C C2 0.1547(4) 1.2415(3) 0.1690(2) 0.0215(7) Uani d . . . 1 . .
C C3 0.3304(4) 1.1816(3) 0.1411(3) 0.0236(7) Uani d . . . 1 . .
H H3 0.4072 1.2315 0.1347 0.028 Uiso calc U . R 1 . .
C C4 0.3496(5) 1.1347(3) 0.0438(3) 0.0309(9) Uani d . . . 1 . .
H H4A 0.452 1.129 0.0004 0.037 Uiso calc U . R 1 . .
C C5 0.2286(5) 1.1017(3) 0.0174(3) 0.0296(8) Uani d . . . 1 . .
H H5A 0.2465 1.072 -0.0439 0.035 Uiso calc U . R 1 . .
C C6 0.0619(4) 1.1099(3) 0.0825(3) 0.0239(7) Uani d . . . 1 . .
H H6 -0.0234 1.1166 0.0409 0.029 Uiso calc U . R 1 . .
C C7 0.0260(4) 1.2065(3) 0.1412(2) 0.0210(7) Uani d . . . 1 . .
C C8 -0.1346(4) 1.2578(3) 0.1742(2) 0.0227(7) Uani d . . . 1 . .
C C9 -0.1713(4) 1.3304(3) 0.2465(3) 0.0229(7) Uani d . . . 1 . .
C C10 -0.3472(4) 1.3652(3) 0.3008(3) 0.0283(8) Uani d . . . 1 . .
H H10 -0.4251 1.3662 0.2555 0.034 Uiso calc U . R 1 . .
C C11 -0.3677(6) 1.4731(3) 0.3347(3) 0.0370(10) Uani d . . . 1 . .
H H11A -0.4709 1.5192 0.3371 0.044 Uiso calc U . R 1 . .
C C12 -0.2458(6) 1.5059(3) 0.3615(3) 0.0364(10) Uani d . . . 1 . .
H H12A -0.2643 1.5747 0.3833 0.044 Uiso calc U . R 1 . .
C C13 -0.0788(5) 1.4371(3) 0.3583(3) 0.0269(8) Uani d . . . 1 . .
H H13 0.0054 1.4826 0.3468 0.032 Uiso calc U . R 1 . .
C C14 -0.0430(4) 1.3648(3) 0.2743(2) 0.0228(7) Uani d . . . 1 . .
C C39 0.2761(5) 1.4549(3) 0.1859(3) 0.0333(9) Uani d . . . 1 . .
H H39A 0.3122 1.4323 0.1192 0.05 Uiso calc U . R 1 . .
H H39B 0.3619 1.4845 0.2048 0.05 Uiso calc U . R 1 . .
H H39C 0.1752 1.5082 0.1894 0.05 Uiso calc U . R 1 . .
C C40 -0.2879(5) 1.2913(4) 0.0506(3) 0.0352(10) Uani d . . . 1 . .
H H40A -0.3253 1.3653 0.0645 0.053 Uiso calc U . R 1 . .
H H40B -0.3715 1.2672 0.0238 0.053 Uiso calc U . R 1 . .
H H40C -0.1851 1.2827 0.0031 0.053 Uiso calc U . R 1 . .
C C15 0.3697(5) 1.0969(3) 0.2214(3) 0.0288(8) Uani d . . D 1 . .
C C18 0.4188(4) 0.9394(3) 0.3705(3) 0.0228(7) Uani d . . D 1 . .
C C21 0.0535(4) 1.0119(3) 0.1528(3) 0.0259(8) Uani d . . D 1 . .
C C24 0.0442(4) 0.8410(3) 0.2922(3) 0.0212(7) Uani d . . . 1 . .
C C27 0.3832(5) 0.7135(3) 0.6125(3) 0.0296(8) Uani d . . D 1 . .
C C30 0.4225(4) 0.8593(3) 0.4514(3) 0.0222(7) Uani d . . D 1 . .
C C33 0.0656(4) 0.6291(3) 0.5457(3) 0.0251(8) Uani d . . D 1 . .
C C36 0.0468(4) 0.7614(3) 0.3739(3) 0.0231(7) Uani d . . D 1 . .
C C16 0.5001(10) 1.0187(6) 0.2178(5) 0.0229(15) Uani d . P . 0.5 A 1
H H16 0.5815 1.0169 0.1605 0.027 Uiso calc U P R 0.5 A 1
C C17 0.5282(10) 0.9408(6) 0.2885(5) 0.0245(16) Uani d . P D 0.5 A 1
H H17 0.6251 0.8883 0.279 0.029 Uiso calc U P R 0.5 A 1
C C19 0.2702(8) 1.0146(6) 0.3858(5) 0.0218(14) Uani d . P . 0.5 A 1
H H19 0.1895 1.0115 0.443 0.026 Uiso calc U P R 0.5 A 1
C C20 0.2493(8) 1.0923(6) 0.3131(4) 0.0213(14) Uani d . P D 0.5 A 1
H H20 0.1531 1.1453 0.3223 0.026 Uiso calc U P R 0.5 A 1
C C16' 0.4343(9) 0.9929(6) 0.1933(6) 0.0209(14) Uani d . P . 0.5 A 2
H H16' 0.4587 0.9761 0.127 0.025 Uiso calc U P R 0.5 A 2
C C17' 0.4605(10) 0.9161(6) 0.2688(6) 0.0220(15) Uani d . P . 0.5 A 2
H H17' 0.5074 0.8462 0.2523 0.026 Uiso calc U P R 0.5 A 2
C C19' 0.3914(9) 1.0490(5) 0.3817(5) 0.0218(14) Uani d . P . 0.5 A 2
H H19' 0.387 1.0706 0.4451 0.026 Uiso calc U P R 0.5 A 2
C C20' 0.3708(9) 1.1262(5) 0.3096(5) 0.0236(15) Uani d . P D 0.5 A 2
H H20' 0.3577 1.1979 0.322 0.028 Uiso calc U P R 0.5 A 2
C C22 0.1878(13) 0.9275(8) 0.1473(7) 0.027(2) Uani d . P . 0.5 B 1
H H22 0.281 0.9265 0.0969 0.032 Uiso calc U P R 0.5 B 1
C C23 0.1803(12) 0.8458(7) 0.2178(6) 0.0227(18) Uani d . P . 0.5 B 1
H H23 0.2726 0.79 0.2155 0.027 Uiso calc U P R 0.5 B 1
C C25 -0.0967(9) 0.9222(6) 0.2811(5) 0.0212(14) Uani d . P . 0.5 B 1
H H25 -0.1972 0.9197 0.3246 0.025 Uiso calc U P R 0.5 B 1
C C26 -0.0930(8) 1.0037(6) 0.2102(5) 0.0250(15) Uani d . P D 0.5 B 1
H H26 -0.1902 1.0525 0.2021 0.03 Uiso calc U P R 0.5 B 1
C C22' 0.1278(12) 0.9129(8) 0.1331(7) 0.0227(19) Uani d . P . 0.5 B 2
H H22' 0.1851 0.9007 0.0686 0.027 Uiso calc U P R 0.5 B 2
C C23' 0.1275(11) 0.8272(7) 0.1998(6) 0.0219(17) Uani d . P . 0.5 B 2
H H23' 0.1849 0.7597 0.1808 0.026 Uiso calc U P R 0.5 B 2
C C25' -0.0277(11) 0.9394(6) 0.3224(6) 0.0286(17) Uani d . P . 0.5 B 2
H H25' -0.077 0.9501 0.3886 0.034 Uiso calc U P R 0.5 B 2
C C26' -0.0263(11) 1.0235(6) 0.2531(5) 0.0313(18) Uani d . P D 0.5 B 2
H H26' -0.0803 1.0914 0.2729 0.038 Uiso calc U P R 0.5 B 2
C C28 0.2640(8) 0.8104(5) 0.6014(5) 0.0244(15) Uani d . P D 0.5 C 1
H H28 0.1711 0.8259 0.6518 0.029 Uiso calc U P R 0.5 C 1
C C29 0.2794(9) 0.8815(6) 0.5207(5) 0.0231(15) Uani d . P . 0.5 C 1
H H29 0.1967 0.9416 0.5135 0.028 Uiso calc U P R 0.5 C 1
C C31 0.5385(8) 0.7734(5) 0.4599(5) 0.0229(15) Uani d . P D 0.5 C 1
H H31 0.6336 0.7592 0.4108 0.027 Uiso calc U P R 0.5 C 1
C C32 0.5175(9) 0.7063(6) 0.5408(5) 0.0236(15) Uani d . P . 0.5 C 1
H H32 0.6056 0.6494 0.5471 0.028 Uiso calc U P R 0.5 C 1
C C28' 0.3808(9) 0.8110(5) 0.6295(5) 0.0230(15) Uani d . P D 0.5 C 2
H H28' 0.3676 0.8319 0.6941 0.028 Uiso calc U P R 0.5 C 2
C C29' 0.3978(9) 0.8813(6) 0.5519(5) 0.0233(15) Uani d . P . 0.5 C 2
H H29' 0.3928 0.9517 0.5658 0.028 Uiso calc U P R 0.5 C 2
C C31' 0.4527(9) 0.7473(6) 0.4390(5) 0.0212(14) Uani d . P . 0.5 C 2
H H31' 0.486 0.7233 0.375 0.025 Uiso calc U P R 0.5 C 2
C C32' 0.4349(9) 0.6731(6) 0.5176(5) 0.0224(14) Uani d . P . 0.5 C 2
H H32' 0.456 0.6002 0.5084 0.027 Uiso calc U P R 0.5 C 2
C C34 0.2057(11) 0.6175(6) 0.4675(5) 0.0247(15) Uani d . P . 0.5 D 1
H H34 0.3028 0.5675 0.4732 0.03 Uiso calc U P R 0.5 D 1
C C35 0.1939(10) 0.6822(5) 0.3834(5) 0.0204(14) Uani d . P . 0.5 D 1
H H35 0.2841 0.6747 0.3305 0.024 Uiso calc U P R 0.5 D 1
C C37 -0.0851(9) 0.7508(6) 0.4481(5) 0.0210(14) Uani d . P . 0.5 D 1
H H37 -0.1892 0.7918 0.4411 0.025 Uiso calc U P R 0.5 D 1
C C38 -0.0778(8) 0.6862(6) 0.5309(5) 0.0249(15) Uani d . P D 0.5 D 1
H H38 -0.1747 0.6823 0.5774 0.03 Uiso calc U P R 0.5 D 1
C C34' 0.1191(10) 0.5969(6) 0.4544(5) 0.0223(15) Uani d . P . 0.5 D 2
H H34' 0.1651 0.5247 0.4477 0.027 Uiso calc U P R 0.5 D 2
C C35' 0.1130(10) 0.6599(5) 0.3699(6) 0.0245(15) Uani d . P D 0.5 D 2
H H35' 0.1563 0.6306 0.3086 0.029 Uiso calc U P R 0.5 D 2
C C37' -0.0191(9) 0.8062(6) 0.4654(5) 0.0250(15) Uani d . P . 0.5 D 2
H H37' -0.0669 0.8785 0.4696 0.03 Uiso calc U P R 0.5 D 2
C C38' -0.0104(10) 0.7393(5) 0.5488(5) 0.0286(17) Uani d . P D 0.5 D 2
H H38' -0.0564 0.7672 0.6105 0.034 Uiso calc U P R 0.5 D 2

loop_
_atom_site_aniso_label
_atom_site_aniso_U_11
_atom_site_aniso_U_22
_atom_site_aniso_U_33
_atom_site_aniso_U_12
_atom_site_aniso_U_13
_atom_site_aniso_U_23
O1 0.0266(14) 0.0242(13) 0.0303(14) -0.0077(11) -0.0069(11) 0.0037(11)
O2 0.0212(13) 0.0365(15) 0.0231(13) -0.0076(11) -0.0060(10) 0.0060(11)
C1 0.0240(18) 0.0231(18) 0.0185(16) -0.0074(14) -0.0057(13) 0.0036(13)
C2 0.0174(16) 0.0251(18) 0.0188(16) -0.0041(14) 0.0017(13) 0.0036(13)
C3 0.0145(16) 0.0258(18) 0.0290(19) -0.0066(14) 0.0020(14) -0.0001(14)
C4 0.026(2) 0.032(2) 0.0266(19) -0.0026(16) 0.0122(15) -0.0012(16)
C5 0.033(2) 0.035(2) 0.0174(17) -0.0066(17) 0.0016(15) -0.0016(15)
C6 0.0219(17) 0.031(2) 0.0192(17) -0.0041(15) -0.0049(14) -0.0024(14)
C7 0.0215(17) 0.0247(18) 0.0157(16) -0.0041(14) -0.0024(13) 0.0019(13)
C8 0.0207(17) 0.0279(19) 0.0180(16) -0.0055(14) -0.0027(13) 0.0075(13)
C9 0.0200(17) 0.0251(18) 0.0201(17) -0.0010(14) -0.0019(13) 0.0053(13)
C10 0.0152(17) 0.043(2) 0.0209(18) 0.0032(15) -0.0020(14) 0.0052(15)
C11 0.037(2) 0.033(2) 0.027(2) 0.0147(18) -0.0001(17) 0.0045(17)
C12 0.050(3) 0.0194(19) 0.029(2) 0.0061(18) 0.0022(19) 0.0019(15)
C13 0.033(2) 0.0225(18) 0.0244(18) -0.0085(16) -0.0013(15) -0.0004(14)
C14 0.0261(18) 0.0210(17) 0.0187(17) -0.0031(14) -0.0017(14) 0.0038(13)
C39 0.024(2) 0.032(2) 0.044(2) -0.0105(17) -0.0084(17) 0.0115(18)
C40 0.024(2) 0.053(3) 0.026(2) -0.0052(18) -0.0083(16) 0.0096(18)
C15 0.030(2) 0.0242(19) 0.035(2) -0.0047(16) -0.0132(17) -0.0010(16)
C18 0.0207(17) 0.0243(18) 0.0254(18) -0.0005(14) -0.0088(14) -0.0098(14)
C21 0.0208(18) 0.029(2) 0.0267(19) -0.0050(15) -0.0034(14) 0.0007(15)
C24 0.0205(17) 0.0217(17) 0.0228(17) -0.0069(14) -0.0021(13) -0.0062(13)
C27 0.0247(19) 0.040(2) 0.0255(19) -0.0112(17) -0.0039(15) 0.0019(16)
C30 0.0165(16) 0.0269(19) 0.0249(18) -0.0066(14) -0.0017(13) -0.0088(14)
C33 0.0240(18) 0.032(2) 0.0235(18) -0.0132(15) -0.0062(14) 0.0012(15)
C36 0.0228(18) 0.0286(19) 0.0203(17) -0.0085(15) -0.0047(14) -0.0039(14)
C16 0.018(4) 0.036(4) 0.011(3) -0.001(3) 0.001(3) -0.001(3)
C17 0.019(4) 0.030(4) 0.026(4) -0.004(3) -0.003(3) -0.012(3)
C19 0.012(3) 0.029(4) 0.020(3) -0.004(3) 0.006(3) -0.003(3)
C20 0.019(3) 0.021(3) 0.021(3) -0.001(3) -0.001(3) -0.003(3)
C16' 0.016(4) 0.025(4) 0.020(4) -0.003(3) -0.002(3) 0.000(3)
C17' 0.016(4) 0.018(4) 0.027(4) 0.002(3) 0.003(3) -0.001(3)
C19' 0.026(4) 0.024(4) 0.015(3) -0.002(3) -0.003(3) -0.005(3)
C20' 0.029(4) 0.017(3) 0.028(4) -0.007(3) -0.009(3) -0.004(3)
C22 0.026(5) 0.031(5) 0.022(5) -0.006(4) 0.000(4) 0.000(3)
C23 0.028(5) 0.020(4) 0.024(4) -0.003(3) -0.011(3) -0.013(3)
C25 0.014(3) 0.027(4) 0.021(4) -0.004(3) 0.000(3) -0.001(3)
C26 0.016(3) 0.035(4) 0.026(4) -0.004(3) -0.011(3) 0.000(3)
C22' 0.021(5) 0.033(5) 0.013(4) -0.004(4) 0.001(3) -0.006(3)
C23' 0.030(5) 0.020(4) 0.020(4) -0.004(3) -0.010(3) -0.009(3)
C25' 0.037(5) 0.025(4) 0.017(4) -0.001(3) 0.003(3) -0.001(3)
C26' 0.040(5) 0.019(4) 0.026(4) 0.001(3) 0.006(4) 0.002(3)
C28 0.023(4) 0.027(4) 0.020(3) -0.002(3) 0.001(3) 0.002(3)
C29 0.021(4) 0.022(4) 0.025(4) -0.002(3) 0.000(3) -0.001(3)
C31 0.017(3) 0.025(4) 0.023(4) -0.001(3) 0.005(3) -0.010(3)
C32 0.013(3) 0.028(4) 0.028(4) 0.002(3) -0.003(3) -0.006(3)
C28' 0.024(4) 0.031(4) 0.017(3) -0.008(3) -0.009(3) -0.004(3)
C29' 0.028(4) 0.022(4) 0.022(3) -0.014(3) 0.002(3) -0.009(3)
C31' 0.017(3) 0.025(4) 0.020(3) 0.000(3) -0.001(3) -0.005(3)
C32' 0.019(3) 0.022(4) 0.023(4) 0.000(3) -0.001(3) -0.003(3)
C34 0.029(4) 0.017(4) 0.026(4) 0.000(3) -0.001(3) -0.006(3)
C35 0.028(4) 0.017(3) 0.015(3) -0.004(3) 0.001(3) -0.007(3)
C37 0.018(3) 0.023(4) 0.024(4) -0.005(3) -0.007(3) -0.006(3)
C38 0.019(3) 0.027(4) 0.029(4) -0.010(3) 0.000(3) -0.002(3)
C34' 0.031(4) 0.013(3) 0.029(4) -0.008(3) -0.011(3) -0.010(3)
C35' 0.026(4) 0.028(4) 0.025(4) -0.010(3) -0.011(3) -0.007(3)
C37' 0.030(4) 0.024(4) 0.018(3) 0.003(3) -0.004(3) -0.005(3)
C38' 0.034(4) 0.032(4) 0.016(3) 0.002(4) -0.003(3) -0.003(3)

loop_
_atom_type_symbol
_atom_type_description
_atom_type_scat_dispersion_real
_atom_type_scat_dispersion_imag
_atom_type_scat_source
C C 0.0033 0.0016 'International Tables Vol C Tables 4.2.6.8 and 6.1.1.4'
H H 0.0000 0.0000 'International Tables Vol C Tables 4.2.6.8 and 6.1.1.4'
O O 0.0106 0.0060 'International Tables Vol C Tables 4.2.6.8 and 6.1.1.4'
Cl Cl 0.1484 0.1585 'International Tables Vol C Tables 4.2.6.8 and 6.1.1.4'

loop_
_geom_angle_atom_site_label_1
_geom_angle_atom_site_label_2
_geom_angle_atom_site_label_3
_geom_angle_site_symmetry_3
_geom_angle
C1 O1 C39 . 111.1(3)
C8 O2 C40 . 110.6(3)
O1 C1 C14 . 119.0(3)
O1 C1 C2 . 119.3(3)
C14 C1 C2 . 121.5(3)
C7 C2 C1 . 119.0(3)
C7 C2 C3 . 119.7(3)
C1 C2 C3 . 121.1(3)
C4 C3 C2 . 109.1(3)
C4 C3 C15 . 111.6(3)
C2 C3 C15 . 109.6(3)
C5 C4 C3 . 122.1(3)
C4 C5 C6 . 121.6(3)
C5 C6 C7 . 109.7(3)
C5 C6 C21 . 111.3(3)
C7 C6 C21 . 109.3(3)
C8 C7 C2 . 118.5(3)
C8 C7 C6 . 121.4(3)
C2 C7 C6 . 120.0(3)
O2 C8 C7 . 118.7(3)
O2 C8 C9 . 119.5(3)
C7 C8 C9 . 121.7(3)
C14 C9 C8 . 118.9(3)
C14 C9 C10 . 119.6(3)
C8 C9 C10 . 121.3(3)
C11 C10 C9 . 109.6(3)
C11 C10 C27 2_576 111.0(3)
C9 C10 C27 2_576 109.3(3)
C12 C11 C10 . 121.8(4)
C11 C12 C13 . 121.7(4)
C12 C13 C14 . 109.7(3)
C12 C13 C33 2_576 111.8(3)
C14 C13 C33 2_576 109.4(3)
C9 C14 C1 . 118.9(3)
C9 C14 C13 . 119.8(3)
C1 C14 C13 . 121.2(3)
C20' C15 C16' . 122.1(5)
C16 C15 C20 . 112.6(5)
C20' C15 C3 . 118.9(4)
C16 C15 C3 . 127.7(4)
C16' C15 C3 . 117.8(4)
C20 C15 C3 . 119.6(4)
C17 C18 C19 . 121.8(5)
C19' C18 C17' . 111.3(5)
C17 C18 C30 . 127.2(5)
C19 C18 C30 . 110.7(4)
C19' C18 C30 . 124.4(4)
C17' C18 C30 . 124.0(4)
C26 C21 C22 . 120.9(6)
C22' C21 C26' . 113.6(6)
C22' C21 C6 . 126.3(5)
C26 C21 C6 . 118.2(4)
C22 C21 C6 . 120.4(5)
C26' C21 C6 . 119.8(4)
C23' C24 C25' . 120.7(6)
C23 C24 C25 . 113.3(5)
C23' C24 C36 . 125.9(5)
C25' C24 C36 . 112.3(4)
C23 C24 C36 . 122.8(5)
C25 C24 C36 . 123.9(4)
C28' C27 C32' . 123.1(5)
C32 C27 C28 . 112.0(5)
C28' C27 C10 2_576 119.2(4)
C32 C27 C10 2_576 128.2(4)
C32' C27 C10 2_576 117.4(4)
C28 C27 C10 2_576 119.8(4)
C31 C30 C29 . 122.3(5)
C29' C30 C31' . 111.5(5)
C31 C30 C18 . 127.7(4)
C29 C30 C18 . 109.9(4)
C29' C30 C18 . 124.5(4)
C31' C30 C18 . 124.0(4)
C38 C33 C34 . 120.2(5)
C34' C33 C38' . 113.3(5)
C38 C33 C13 2_576 120.5(4)
C34' C33 C13 2_576 127.3(4)
C34 C33 C13 2_576 118.8(4)
C38' C33 C13 2_576 119.4(4)
C35' C36 C37' . 120.3(5)
C37 C36 C35 . 112.6(5)
C35' C36 C24 . 127.4(4)
C37 C36 C24 . 125.5(4)
C37' C36 C24 . 112.0(4)
C35 C36 C24 . 121.9(4)
C15 C16 C17 . 126.6(6)
C18 C17 C16 . 119.4(7)
C20 C19 C18 . 116.4(5)
C19 C20 C15 . 123.2(6)
C17' C16' C15 . 116.6(7)
C16' C17' C18 . 122.7(6)
C20' C19' C18 . 126.1(6)
C15 C20' C19' . 117.4(6)
C23 C22 C21 . 118.1(8)
C22 C23 C24 . 123.7(8)
C26 C25 C24 . 123.6(6)
C21 C26 C25 . 118.2(6)
C21 C22' C23' . 125.1(8)
C24 C23' C22' . 119.3(8)
C24 C25' C26' . 118.1(6)
C25' C26' C21 . 122.9(6)
C29 C28 C27 . 123.7(6)
C30 C29 C28 . 116.3(6)
C30 C31 C32 . 118.9(6)
C27 C32 C31 . 126.4(6)
C27 C28' C29' . 118.1(6)
C28' C29' C30 . 126.3(6)
C32' C31' C30 . 122.9(6)
C31' C32' C27 . 116.3(6)
C35 C34 C33 . 117.7(6)
C34 C35 C36 . 122.0(6)
C38 C37 C36 . 125.6(6)
C33 C38 C37 . 119.7(6)
C33 C34' C35' . 125.6(6)
C36 C35' C34' . 120.4(6)
C38' C37' C36 . 117.1(6)
C37' C38' C33 . 123.2(6)

loop_
_geom_bond_atom_site_label_1
_geom_bond_atom_site_label_2
_geom_bond_site_symmetry_2
_geom_bond_distance
O1 C1 . 1.394(4)
O1 C39 . 1.436(4)
O2 C8 . 1.388(4)
O2 C40 . 1.437(4)
C1 C14 . 1.394(5)
C1 C2 . 1.400(5)
C2 C7 . 1.400(5)
C2 C3 . 1.525(5)
C3 C4 . 1.516(5)
C3 C15 . 1.538(5)
C4 C5 . 1.319(6)
C5 C6 . 1.512(5)
C6 C7 . 1.520(5)
C6 C21 . 1.547(5)
C7 C8 . 1.395(5)
C8 C9 . 1.401(5)
C9 C14 . 1.393(5)
C9 C10 . 1.531(5)
C10 C11 . 1.498(6)
C10 C27 2_576 1.543(5)
C11 C12 . 1.327(7)
C12 C13 . 1.505(6)
C13 C14 . 1.525(5)
C13 C33 2_576 1.542(5)
C15 C20' . 1.333(6)
C15 C16 . 1.337(8)
C15 C16' . 1.419(8)
C15 C20 . 1.482(6)
C18 C17 . 1.328(7)
C18 C19 . 1.420(8)
C18 C19' . 1.423(8)
C18 C17' . 1.447(9)
C18 C30 . 1.473(5)
C21 C22' . 1.345(11)
C21 C26 . 1.358(6)
C21 C22 . 1.406(11)
C21 C26' . 1.445(7)
C24 C23' . 1.359(9)
C24 C25' . 1.373(8)
C24 C23 . 1.403(10)
C24 C25 . 1.446(8)
C24 C36 . 1.474(5)
C27 C28' . 1.316(7)
C27 C32 . 1.356(8)
C27 C32' . 1.433(8)
C27 C28 . 1.464(6)
C27 C10 2_576 1.543(5)
C30 C31 . 1.343(6)
C30 C29 . 1.393(8)
C30 C29' . 1.432(8)
C30 C31' . 1.456(8)
C33 C38 . 1.330(6)
C33 C34' . 1.348(8)
C33 C34 . 1.442(8)
C33 C38' . 1.453(7)
C33 C13 2_576 1.542(5)
C36 C35' . 1.332(7)
C36 C37 . 1.390(8)
C36 C37' . 1.426(8)
C36 C35 . 1.464(8)
C16 C17 . 1.372(11)
C19 C20 . 1.381(10)
C16' C17' . 1.407(10)
C19' C20' . 1.371(10)
C22 C23 . 1.389(14)
C25 C26 . 1.389(10)
C22' C23' . 1.391(13)
C25' C26' . 1.399(10)
C28 C29 . 1.400(9)
C31 C32 . 1.374(10)
C28' C29' . 1.362(10)
C31' C32' . 1.405(10)
C34 C35 . 1.395(10)
C37 C38 . 1.375(10)
C34' C35' . 1.382(10)
C37' C38' . 1.398(10)
